data_4082815
loop_
_publ_author_name
'Liu, Yang'
'Shi, Min'
'Deng, Liang'

_publ_section_title
;
 Iron(II) Dihydrocarbyls Supported by a Biphenyl-Linked
 Bis(benzimidazol-2-ylidene) Ligand: Syntheses and Characterization
;
_journal_issue 20
_journal_name_full Organometallics
_journal_page_first 5660
_journal_paper_doi 10.1021/om5000612
_journal_volume 33
_journal_year 2014
_chemical_formula_sum 'C37 H43 Cl Fe N4 Si2'
_chemical_formula_weight 691.23
_chemical_name_systematic
; 
 ? 
;
_space_group_IT_number 2
_symmetry_cell_setting triclinic
_symmetry_space_group_name_Hall '-P 1'
_symmetry_space_group_name_H-M 'P -1'
_atom_sites_solution_hydrogens geom
_atom_sites_solution_primary direct
_atom_sites_solution_secondary difmap
_audit_creation_method SHELXL-97
_cell_angle_alpha 102.531(4)
_cell_angle_beta 109.299(4)
_cell_angle_gamma 100.337(5)
_cell_formula_units_Z 2
_cell_length_a 11.289(3)
_cell_length_b 12.786(4)
_cell_length_c 14.477(4)
_cell_measurement_reflns_used 3971
_cell_measurement_temperature 140(2)
_cell_measurement_theta_max 27.14
_cell_measurement_theta_min 2.23
_cell_volume 1852.3(9)
_computing_cell_refinement 'Bruker SAINT'
_computing_data_collection 'Bruker APEX2'
_computing_data_reduction 'Bruker SAINT'
_computing_molecular_graphics 'Bruker SHELXTL'
_computing_publication_material 'Bruker SHELXTL'
_computing_structure_refinement 'SHELXL-97 (Sheldrick, 2008)'
_computing_structure_solution 'SHELXS-97 (Sheldrick, 2008)'
_diffrn_ambient_temperature 140(2)
_diffrn_measured_fraction_theta_full 0.987
_diffrn_measured_fraction_theta_max 0.987
_diffrn_measurement_device_type 'Bruker APEX-II CCD'
_diffrn_measurement_method '\f and \w scans'
_diffrn_radiation_monochromator graphite
_diffrn_radiation_source 'fine-focus sealed tube'
_diffrn_radiation_type MoK\a
_diffrn_radiation_wavelength 0.71073
_diffrn_reflns_av_R_equivalents 0.0432
_diffrn_reflns_av_sigmaI/netI 0.0654
_diffrn_reflns_limit_h_max 13
_diffrn_reflns_limit_h_min -13
_diffrn_reflns_limit_k_max 15
_diffrn_reflns_limit_k_min -15
_diffrn_reflns_limit_l_max 17
_diffrn_reflns_limit_l_min -17
_diffrn_reflns_number 11909
_diffrn_reflns_theta_full 25.05
_diffrn_reflns_theta_max 25.05
_diffrn_reflns_theta_min 1.56
_exptl_absorpt_coefficient_mu 0.574
_exptl_absorpt_correction_T_max 0.9830
_exptl_absorpt_correction_T_min 0.9774
_exptl_absorpt_correction_type multi-scan
_exptl_absorpt_process_details sadabs
_exptl_crystal_colour red
_exptl_crystal_density_diffrn 1.239
_exptl_crystal_density_method 'not measured'
_exptl_crystal_F_000 728
_exptl_crystal_size_max 0.04
_exptl_crystal_size_mid 0.04
_exptl_crystal_size_min 0.03
_refine_diff_density_max 1.301
_refine_diff_density_min -1.015
_refine_diff_density_rms 0.155
_refine_ls_extinction_method none
_refine_ls_goodness_of_fit_ref 1.048
_refine_ls_hydrogen_treatment mixed
_refine_ls_matrix_type full
_refine_ls_number_parameters 414
_refine_ls_number_reflns 6479
_refine_ls_number_restraints 0
_refine_ls_restrained_S_all 1.048
_refine_ls_R_factor_all 0.0847
_refine_ls_R_factor_gt 0.0660
_refine_ls_shift/su_max 0.002
_refine_ls_shift/su_mean 0.000
_refine_ls_structure_factor_coef Fsqd
_refine_ls_weighting_details 'calc w=1/[\s^2^(Fo^2^)+(0.1615P)^2^+0.0000P] where P=(Fo^2^+2Fc^2^)/3'
_refine_ls_weighting_scheme calc
_refine_ls_wR_factor_gt 0.1788
_refine_ls_wR_factor_ref 0.2184
_reflns_number_gt 5066
_reflns_number_total 6479
_reflns_threshold_expression >2sigma(I)
_cod_data_source_file om5000612_si_002.cif
_cod_data_source_block 10
_cod_depositor_comments
;
The following automatic conversions were performed:

'_symmetry_cell_setting' value 'Triclinic' changed to 'triclinic'
according to
/usr/data/users/saulius/automatic-downloads/rss-feeds/ACS/lib/dictionaries/cif_core.dic
dictionary named 'cif_core.dic' version 2.4.2 from 2011-04-26.

Automatic conversion script
Id: cif_fix_values 2281 2013-09-26 08:29:07Z andrius 
;
_cod_original_cell_volume 1852.2(10)
_cod_original_sg_symbol_H-M P-1
_cod_database_code 4082815

loop_
_symmetry_equiv_pos_as_xyz
'x, y, z'
'-x, -y, -z'

loop_
_atom_site_label
_atom_site_type_symbol
_atom_site_fract_x
_atom_site_fract_y
_atom_site_fract_z
_atom_site_U_iso_or_equiv
_atom_site_adp_type
_atom_site_occupancy
_atom_site_symmetry_multiplicity
_atom_site_calc_flag
_atom_site_refinement_flags
Fe1 Fe 0.63970(5) 0.21820(4) 0.26623(4) 0.0241(2) Uani 1 1 d .
Si1 Si 0.51190(10) 0.43168(9) 0.26468(9) 0.0310(3) Uani 1 1 d .
Si2 Si 0.95515(11) 0.52879(10) 0.19221(9) 0.0360(3) Uani 1 1 d .
Cl1 Cl 0.43065(9) 0.10500(8) 0.16485(8) 0.0355(3) Uani 1 1 d .
N1 N 0.6622(3) 0.1924(3) 0.4846(2) 0.0306(7) Uani 1 1 d .
N2 N 0.6791(3) 0.0463(3) 0.3894(2) 0.0278(7) Uani 1 1 d .
N3 N 0.8940(3) 0.1851(2) 0.2294(2) 0.0256(7) Uani 1 1 d .
N4 N 0.7373(3) 0.1659(3) 0.0864(2) 0.0276(7) Uani 1 1 d .
C1 C 0.6693(4) 0.1522(3) 0.3923(3) 0.0264(8) Uani 1 1 d .
C2 C 0.7647(3) 0.1818(3) 0.1878(3) 0.0239(8) Uani 1 1 d .
C3 C 0.6695(4) 0.3934(3) 0.2986(3) 0.0272(8) Uani 1 1 d .
H3 H 0.7219 0.4292 0.3736 0.033 Uiso 1 1 calc R
C4 C 0.6483(5) 0.3028(4) 0.5227(3) 0.0437(11) Uani 1 1 d .
H4A H 0.6736 0.3509 0.4842 0.066 Uiso 1 1 calc R
H4B H 0.7046 0.3347 0.5956 0.066 Uiso 1 1 calc R
H4C H 0.5573 0.2971 0.5140 0.066 Uiso 1 1 calc R
C5 C 0.6649(4) 0.1149(3) 0.5380(3) 0.0329(9) Uani 1 1 d .
C6 C 0.6573(4) 0.1180(4) 0.6335(3) 0.0434(11) Uani 1 1 d .
H6 H 0.6477 0.1820 0.6749 0.052 Uiso 1 1 calc R
C7 C 0.6645(5) 0.0249(5) 0.6636(4) 0.0549(14) Uani 1 1 d .
H7 H 0.6596 0.0240 0.7278 0.066 Uiso 1 1 calc R
C8 C 0.6787(5) -0.0697(5) 0.6032(4) 0.0518(13) Uani 1 1 d .
H8 H 0.6843 -0.1324 0.6279 0.062 Uiso 1 1 calc R
C9 C 0.6850(4) -0.0749(4) 0.5084(4) 0.0426(11) Uani 1 1 d .
H9 H 0.6945 -0.1392 0.4673 0.051 Uiso 1 1 calc R
C10 C 0.6763(4) 0.0206(3) 0.4770(3) 0.0325(9) Uani 1 1 d .
C11 C 0.7080(4) -0.0245(3) 0.3127(3) 0.0278(8) Uani 1 1 d .
C12 C 0.6189(4) -0.1233(3) 0.2494(3) 0.0344(9) Uani 1 1 d .
H12 H 0.5379 -0.1450 0.2562 0.041 Uiso 1 1 calc R
C13 C 0.6468(4) -0.1920(3) 0.1753(3) 0.0385(10) Uani 1 1 d .
H13 H 0.5850 -0.2605 0.1314 0.046 Uiso 1 1 calc R
C14 C 0.7635(4) -0.1606(3) 0.1660(3) 0.0359(9) Uani 1 1 d .
H14 H 0.7822 -0.2067 0.1147 0.043 Uiso 1 1 calc R
C15 C 0.8542(4) -0.0624(3) 0.2307(3) 0.0312(8) Uani 1 1 d .
H15 H 0.9353 -0.0419 0.2238 0.037 Uiso 1 1 calc R
C16 C 0.8287(4) 0.0082(3) 0.3068(3) 0.0264(8) Uani 1 1 d .
C17 C 0.9269(3) 0.1141(3) 0.3757(3) 0.0268(8) Uani 1 1 d .
C18 C 0.9879(4) 0.1346(3) 0.4817(3) 0.0337(9) Uani 1 1 d .
H18 H 0.9632 0.0799 0.5120 0.040 Uiso 1 1 calc R
C19 C 1.0825(4) 0.2314(4) 0.5431(3) 0.0407(10) Uani 1 1 d .
H19 H 1.1233 0.2426 0.6146 0.049 Uiso 1 1 calc R
C20 C 1.1184(4) 0.3130(4) 0.5004(3) 0.0413(10) Uani 1 1 d .
H20 H 1.1848 0.3797 0.5424 0.050 Uiso 1 1 calc R
C21 C 1.0564(4) 0.2964(3) 0.3957(3) 0.0364(9) Uani 1 1 d .
H21 H 1.0792 0.3524 0.3661 0.044 Uiso 1 1 calc R
C22 C 0.9623(4) 0.1989(3) 0.3355(3) 0.0283(8) Uani 1 1 d .
C23 C 0.9480(4) 0.1724(3) 0.1554(3) 0.0271(8) Uani 1 1 d .
C24 C 1.0704(4) 0.1661(3) 0.1595(4) 0.0362(9) Uani 1 1 d .
H24 H 1.1382 0.1713 0.2218 0.043 Uiso 1 1 calc R
C25 C 1.0895(5) 0.1520(4) 0.0679(4) 0.0427(11) Uani 1 1 d .
H25 H 1.1727 0.1480 0.0676 0.051 Uiso 1 1 calc R
C26 C 0.9907(5) 0.1436(4) -0.0225(4) 0.0471(11) Uani 1 1 d .
H26 H 1.0083 0.1360 -0.0830 0.057 Uiso 1 1 calc R
C27 C 0.8671(4) 0.1459(4) -0.0277(3) 0.0384(10) Uani 1 1 d .
H27 H 0.7989 0.1382 -0.0906 0.046 Uiso 1 1 calc R
C28 C 0.8468(4) 0.1601(3) 0.0630(3) 0.0286(8) Uani 1 1 d .
C29 C 0.6123(4) 0.1626(4) 0.0103(3) 0.0358(9) Uani 1 1 d .
H29A H 0.5468 0.1605 0.0410 0.054 Uiso 1 1 calc R
H29B H 0.5843 0.0961 -0.0485 0.054 Uiso 1 1 calc R
H29C H 0.6221 0.2292 -0.0126 0.054 Uiso 1 1 calc R
C30 C 0.7464(4) 0.4313(3) 0.2408(3) 0.0293(8) Uani 1 1 d .
H30 H 0.6979 0.4173 0.1698 0.035 Uiso 1 1 calc R
C31 C 0.8736(4) 0.4823(3) 0.2732(3) 0.0335(9) Uani 1 1 d .
H31 H 0.9259 0.4955 0.3433 0.040 Uiso 1 1 calc R
C32 C 0.4071(4) 0.3734(4) 0.3291(4) 0.0450(11) Uani 1 1 d .
H32A H 0.3234 0.3913 0.3058 0.068 Uiso 1 1 calc R
H32B H 0.4514 0.4061 0.4035 0.068 Uiso 1 1 calc R
H32C H 0.3919 0.2924 0.3114 0.068 Uiso 1 1 calc R
C33 C 0.5369(5) 0.5867(4) 0.3040(4) 0.0485(12) Uani 1 1 d .
H33A H 0.5960 0.6217 0.2760 0.073 Uiso 1 1 calc R
H33B H 0.5749 0.6160 0.3790 0.073 Uiso 1 1 calc R
H33C H 0.4528 0.6033 0.2776 0.073 Uiso 1 1 calc R
C34 C 0.4196(5) 0.3821(4) 0.1233(4) 0.0467(11) Uani 1 1 d .
H34A H 0.4668 0.4232 0.0905 0.070 Uiso 1 1 calc R
H34B H 0.3329 0.3947 0.1073 0.070 Uiso 1 1 calc R
H34C H 0.4106 0.3024 0.0977 0.070 Uiso 1 1 calc R
C35 C 1.0178(5) 0.6837(4) 0.2361(5) 0.0590(15) Uani 1 1 d .
H35A H 0.9444 0.7167 0.2273 0.088 Uiso 1 1 calc R
H35B H 1.0660 0.7072 0.1955 0.088 Uiso 1 1 calc R
H35C H 1.0761 0.7086 0.3087 0.088 Uiso 1 1 calc R
C36 C 0.8400(5) 0.4826(6) 0.0555(4) 0.0706(17) Uani 1 1 d .
H36A H 0.8067 0.4012 0.0322 0.106 Uiso 1 1 calc R
H36B H 0.8857 0.5063 0.0134 0.106 Uiso 1 1 calc R
H36C H 0.7670 0.5159 0.0490 0.106 Uiso 1 1 calc R
C37 C 1.1009(5) 0.4742(4) 0.2014(4) 0.0443(11) Uani 1 1 d .
H37A H 1.1522 0.4832 0.2734 0.066 Uiso 1 1 calc R
H37B H 1.1548 0.5159 0.1733 0.066 Uiso 1 1 calc R
H37C H 1.0718 0.3952 0.1623 0.066 Uiso 1 1 calc R

loop_
_atom_site_aniso_label
_atom_site_aniso_U_11
_atom_site_aniso_U_22
_atom_site_aniso_U_33
_atom_site_aniso_U_23
_atom_site_aniso_U_13
_atom_site_aniso_U_12
Fe1 0.0276(3) 0.0271(3) 0.0223(3) 0.0102(2) 0.0119(2) 0.0110(2)
Si1 0.0325(6) 0.0327(6) 0.0358(6) 0.0162(5) 0.0160(5) 0.0152(5)
Si2 0.0332(6) 0.0457(7) 0.0405(7) 0.0251(6) 0.0184(5) 0.0146(5)
Cl1 0.0304(5) 0.0389(5) 0.0337(6) 0.0126(4) 0.0091(4) 0.0049(4)
N1 0.0368(19) 0.0391(18) 0.0223(17) 0.0125(14) 0.0155(14) 0.0137(14)
N2 0.0336(18) 0.0325(17) 0.0237(17) 0.0138(14) 0.0135(14) 0.0129(14)
N3 0.0275(16) 0.0312(16) 0.0213(16) 0.0122(13) 0.0094(13) 0.0106(13)
N4 0.0317(17) 0.0352(17) 0.0221(17) 0.0121(13) 0.0127(13) 0.0151(14)
C1 0.030(2) 0.034(2) 0.0219(19) 0.0114(15) 0.0135(16) 0.0137(16)
C2 0.0244(19) 0.0257(18) 0.0230(19) 0.0091(15) 0.0082(15) 0.0097(14)
C3 0.032(2) 0.0304(19) 0.025(2) 0.0117(15) 0.0140(16) 0.0108(16)
C4 0.059(3) 0.050(3) 0.032(2) 0.011(2) 0.025(2) 0.025(2)
C5 0.029(2) 0.050(2) 0.023(2) 0.0170(18) 0.0118(16) 0.0100(18)
C6 0.039(2) 0.063(3) 0.023(2) 0.012(2) 0.0117(18) 0.001(2)
C7 0.045(3) 0.087(4) 0.029(2) 0.033(3) 0.010(2) -0.001(2)
C8 0.048(3) 0.069(3) 0.040(3) 0.040(3) 0.010(2) 0.005(2)
C9 0.040(2) 0.050(3) 0.040(3) 0.028(2) 0.011(2) 0.007(2)
C10 0.029(2) 0.046(2) 0.028(2) 0.0223(18) 0.0110(16) 0.0100(17)
C11 0.037(2) 0.0299(19) 0.025(2) 0.0154(16) 0.0144(16) 0.0175(16)
C12 0.037(2) 0.034(2) 0.037(2) 0.0172(18) 0.0146(18) 0.0128(17)
C13 0.045(3) 0.029(2) 0.040(3) 0.0134(18) 0.010(2) 0.0151(18)
C14 0.047(3) 0.036(2) 0.029(2) 0.0097(17) 0.0141(19) 0.0207(19)
C15 0.033(2) 0.036(2) 0.029(2) 0.0088(17) 0.0146(17) 0.0162(17)
C16 0.032(2) 0.0303(19) 0.0228(19) 0.0135(15) 0.0116(16) 0.0143(16)
C17 0.0234(18) 0.036(2) 0.026(2) 0.0110(16) 0.0108(15) 0.0151(16)
C18 0.041(2) 0.039(2) 0.027(2) 0.0137(18) 0.0137(18) 0.0187(19)
C19 0.039(2) 0.053(3) 0.025(2) 0.0077(19) 0.0060(18) 0.020(2)
C20 0.040(2) 0.040(2) 0.029(2) 0.0018(18) 0.0031(19) 0.0070(19)
C21 0.034(2) 0.034(2) 0.037(2) 0.0103(18) 0.0101(18) 0.0076(17)
C22 0.028(2) 0.038(2) 0.0220(19) 0.0104(16) 0.0100(16) 0.0149(16)
C23 0.031(2) 0.0271(18) 0.028(2) 0.0103(15) 0.0139(16) 0.0104(15)
C24 0.033(2) 0.033(2) 0.045(3) 0.0121(18) 0.0177(19) 0.0094(17)
C25 0.041(2) 0.044(2) 0.058(3) 0.017(2) 0.033(2) 0.017(2)
C26 0.059(3) 0.052(3) 0.042(3) 0.011(2) 0.034(2) 0.016(2)
C27 0.039(2) 0.048(2) 0.028(2) 0.0075(18) 0.0158(18) 0.0099(19)
C28 0.027(2) 0.0316(19) 0.028(2) 0.0082(16) 0.0111(16) 0.0096(15)
C29 0.036(2) 0.053(3) 0.023(2) 0.0152(18) 0.0120(17) 0.0189(19)
C30 0.035(2) 0.0316(19) 0.029(2) 0.0140(16) 0.0152(17) 0.0150(16)
C31 0.031(2) 0.038(2) 0.035(2) 0.0187(18) 0.0114(17) 0.0127(17)
C32 0.037(2) 0.055(3) 0.058(3) 0.029(2) 0.025(2) 0.021(2)
C33 0.044(3) 0.040(2) 0.065(3) 0.015(2) 0.021(2) 0.019(2)
C34 0.045(3) 0.057(3) 0.042(3) 0.024(2) 0.011(2) 0.023(2)
C35 0.059(3) 0.053(3) 0.097(5) 0.046(3) 0.047(3) 0.029(3)
C36 0.057(3) 0.118(5) 0.042(3) 0.042(3) 0.020(3) 0.014(3)
C37 0.051(3) 0.047(3) 0.051(3) 0.023(2) 0.031(2) 0.023(2)

loop_
_atom_type_symbol
_atom_type_description
_atom_type_scat_dispersion_real
_atom_type_scat_dispersion_imag
_atom_type_scat_source
C C 0.0033 0.0016 'International Tables Vol C Tables 4.2.6.8 and 6.1.1.4'
H H 0.0000 0.0000 'International Tables Vol C Tables 4.2.6.8 and 6.1.1.4'
N N 0.0061 0.0033 'International Tables Vol C Tables 4.2.6.8 and 6.1.1.4'
Si Si 0.0817 0.0704 'International Tables Vol C Tables 4.2.6.8 and 6.1.1.4'
Cl Cl 0.1484 0.1585 'International Tables Vol C Tables 4.2.6.8 and 6.1.1.4'
Fe Fe 0.3463 0.8444 'International Tables Vol C Tables 4.2.6.8 and 6.1.1.4'

loop_
_geom_angle_atom_site_label_1
_geom_angle_atom_site_label_2
_geom_angle_atom_site_label_3
_geom_angle
C1 Fe1 C3 117.13(14)
C1 Fe1 C2 112.20(13)
C3 Fe1 C2 104.43(13)
C1 Fe1 Cl1 97.30(11)
C3 Fe1 Cl1 117.79(11)
C2 Fe1 Cl1 107.95(10)
C34 Si1 C3 110.46(19)
C34 Si1 C33 106.0(2)
C3 Si1 C33 112.23(19)
C34 Si1 C32 109.3(2)
C3 Si1 C32 112.18(18)
C33 Si1 C32 106.3(2)
C31 Si2 C36 110.7(2)
C31 Si2 C35 110.1(2)
C36 Si2 C35 109.2(3)
C31 Si2 C37 111.84(19)
C36 Si2 C37 108.8(3)
C35 Si2 C37 106.0(2)
C1 N1 C5 112.4(3)
C1 N1 C4 124.7(3)
C5 N1 C4 123.0(3)
C1 N2 C10 111.9(3)
C1 N2 C11 124.6(3)
C10 N2 C11 123.0(3)
C2 N3 C23 111.6(3)
C2 N3 C22 123.3(3)
C23 N3 C22 125.1(3)
C2 N4 C28 111.7(3)
C2 N4 C29 125.4(3)
C28 N4 C29 122.8(3)
N1 C1 N2 103.8(3)
N1 C1 Fe1 130.6(3)
N2 C1 Fe1 124.9(3)
N4 C2 N3 104.8(3)
N4 C2 Fe1 126.5(2)
N3 C2 Fe1 128.1(3)
C30 C3 Si1 111.8(3)
C30 C3 Fe1 107.1(2)
Si1 C3 Fe1 111.77(18)
C30 C3 H3 108.7
Si1 C3 H3 108.7
Fe1 C3 H3 108.7
N1 C4 H4A 109.5
N1 C4 H4B 109.5
H4A C4 H4B 109.5
N1 C4 H4C 109.5
H4A C4 H4C 109.5
H4B C4 H4C 109.5
N1 C5 C10 106.2(3)
N1 C5 C6 132.5(4)
C10 C5 C6 121.4(4)
C7 C6 C5 116.7(5)
C7 C6 H6 121.7
C5 C6 H6 121.7
C6 C7 C8 122.1(4)
C6 C7 H7 119.0
C8 C7 H7 119.0
C9 C8 C7 122.1(4)
C9 C8 H8 118.9
C7 C8 H8 118.9
C8 C9 C10 115.7(5)
C8 C9 H9 122.1
C10 C9 H9 122.1
C5 C10 N2 105.8(3)
C5 C10 C9 122.0(4)
N2 C10 C9 132.2(4)
C12 C11 C16 121.4(4)
C12 C11 N2 120.2(3)
C16 C11 N2 118.4(3)
C11 C12 C13 120.3(4)
C11 C12 H12 119.9
C13 C12 H12 119.9
C14 C13 C12 119.6(4)
C14 C13 H13 120.2
C12 C13 H13 120.2
C13 C14 C15 120.3(4)
C13 C14 H14 119.8
C15 C14 H14 119.8
C14 C15 C16 121.1(4)
C14 C15 H15 119.5
C16 C15 H15 119.5
C11 C16 C15 117.3(4)
C11 C16 C17 122.1(3)
C15 C16 C17 120.6(3)
C22 C17 C18 117.0(4)
C22 C17 C16 120.0(3)
C18 C17 C16 123.0(3)
C19 C18 C17 121.8(4)
C19 C18 H18 119.1
C17 C18 H18 119.1
C18 C19 C20 119.9(4)
C18 C19 H19 120.0
C20 C19 H19 120.0
C19 C20 C21 119.5(4)
C19 C20 H20 120.3
C21 C20 H20 120.3
C22 C21 C20 119.8(4)
C22 C21 H21 120.1
C20 C21 H21 120.1
C21 C22 C17 122.0(4)
C21 C22 N3 119.4(3)
C17 C22 N3 118.6(3)
C24 C23 N3 132.6(4)
C24 C23 C28 121.6(4)
N3 C23 C28 105.7(3)
C23 C24 C25 116.7(4)
C23 C24 H24 121.7
C25 C24 H24 121.7
C26 C25 C24 121.5(4)
C26 C25 H25 119.2
C24 C25 H25 119.2
C27 C26 C25 122.1(4)
C27 C26 H26 119.0
C25 C26 H26 119.0
C26 C27 C28 117.0(4)
C26 C27 H27 121.5
C28 C27 H27 121.5
C27 C28 N4 132.8(4)
C27 C28 C23 121.1(3)
N4 C28 C23 106.1(3)
N4 C29 H29A 109.5
N4 C29 H29B 109.5
H29A C29 H29B 109.5
N4 C29 H29C 109.5
H29A C29 H29C 109.5
H29B C29 H29C 109.5
C31 C30 C3 130.0(4)
C31 C30 H30 115.0
C3 C30 H30 115.0
C30 C31 Si2 125.1(3)
C30 C31 H31 117.4
Si2 C31 H31 117.4
Si1 C32 H32A 109.5
Si1 C32 H32B 109.5
H32A C32 H32B 109.5
Si1 C32 H32C 109.5
H32A C32 H32C 109.5
H32B C32 H32C 109.5
Si1 C33 H33A 109.5
Si1 C33 H33B 109.5
H33A C33 H33B 109.5
Si1 C33 H33C 109.5
H33A C33 H33C 109.5
H33B C33 H33C 109.5
Si1 C34 H34A 109.5
Si1 C34 H34B 109.5
H34A C34 H34B 109.5
Si1 C34 H34C 109.5
H34A C34 H34C 109.5
H34B C34 H34C 109.5
Si2 C35 H35A 109.5
Si2 C35 H35B 109.5
H35A C35 H35B 109.5
Si2 C35 H35C 109.5
H35A C35 H35C 109.5
H35B C35 H35C 109.5
Si2 C36 H36A 109.5
Si2 C36 H36B 109.5
H36A C36 H36B 109.5
Si2 C36 H36C 109.5
H36A C36 H36C 109.5
H36B C36 H36C 109.5
Si2 C37 H37A 109.5
Si2 C37 H37B 109.5
H37A C37 H37B 109.5
Si2 C37 H37C 109.5
H37A C37 H37C 109.5
H37B C37 H37C 109.5

loop_
_geom_bond_atom_site_label_1
_geom_bond_atom_site_label_2
_geom_bond_distance
Fe1 C1 2.126(4)
Fe1 C3 2.126(4)
Fe1 C2 2.135(3)
Fe1 Cl1 2.3197(12)
Si1 C34 1.862(5)
Si1 C3 1.867(4)
Si1 C33 1.881(4)
Si1 C32 1.881(4)
Si2 C31 1.842(4)
Si2 C36 1.863(6)
Si2 C35 1.866(5)
Si2 C37 1.876(4)
N1 C1 1.357(5)
N1 C5 1.382(5)
N1 C4 1.457(5)
N2 C1 1.371(5)
N2 C10 1.387(5)
N2 C11 1.437(5)
N3 C2 1.372(5)
N3 C23 1.392(5)
N3 C22 1.426(5)
N4 C2 1.356(5)
N4 C28 1.395(5)
N4 C29 1.463(5)
C3 C30 1.481(5)
C3 H3 1.0000
C4 H4A 0.9800
C4 H4B 0.9800
C4 H4C 0.9800
C5 C10 1.385(6)
C5 C6 1.405(5)
C6 C7 1.361(7)
C6 H6 0.9500
C7 C8 1.400(8)
C7 H7 0.9500
C8 C9 1.385(7)
C8 H8 0.9500
C9 C10 1.401(6)
C9 H9 0.9500
C11 C12 1.371(6)
C11 C16 1.388(5)
C12 C13 1.391(6)
C12 H12 0.9500
C13 C14 1.366(6)
C13 H13 0.9500
C14 C15 1.377(6)
C14 H14 0.9500
C15 C16 1.408(5)
C15 H15 0.9500
C16 C17 1.485(5)
C17 C22 1.394(5)
C17 C18 1.400(5)
C18 C19 1.372(6)
C18 H18 0.9500
C19 C20 1.389(7)
C19 H19 0.9500
C20 C21 1.392(6)
C20 H20 0.9500
C21 C22 1.373(6)
C21 H21 0.9500
C23 C24 1.381(5)
C23 C28 1.398(5)
C24 C25 1.392(6)
C24 H24 0.9500
C25 C26 1.378(7)
C25 H25 0.9500
C26 C27 1.378(6)
C26 H26 0.9500
C27 C28 1.386(5)
C27 H27 0.9500
C29 H29A 0.9800
C29 H29B 0.9800
C29 H29C 0.9800
C30 C31 1.340(6)
C30 H30 0.9500
C31 H31 0.9500
C32 H32A 0.9800
C32 H32B 0.9800
C32 H32C 0.9800
C33 H33A 0.9800
C33 H33B 0.9800
C33 H33C 0.9800
C34 H34A 0.9800
C34 H34B 0.9800
C34 H34C 0.9800
C35 H35A 0.9800
C35 H35B 0.9800
C35 H35C 0.9800
C36 H36A 0.9800
C36 H36B 0.9800
C36 H36C 0.9800
C37 H37A 0.9800
C37 H37B 0.9800
C37 H37C 0.9800

loop_
_geom_torsion_atom_site_label_1
_geom_torsion_atom_site_label_2
_geom_torsion_atom_site_label_3
_geom_torsion_atom_site_label_4
_geom_torsion
C5 N1 C1 N2 -1.1(4)
C4 N1 C1 N2 -178.9(4)
C5 N1 C1 Fe1 169.0(3)
C4 N1 C1 Fe1 -8.8(6)
C10 N2 C1 N1 0.9(4)
C11 N2 C1 N1 -170.6(3)
C10 N2 C1 Fe1 -170.0(3)
C11 N2 C1 Fe1 18.6(5)
C3 Fe1 C1 N1 24.9(4)
C2 Fe1 C1 N1 145.7(3)
Cl1 Fe1 C1 N1 -101.5(3)
C3 Fe1 C1 N2 -166.8(3)
C2 Fe1 C1 N2 -46.1(3)
Cl1 Fe1 C1 N2 66.8(3)
C28 N4 C2 N3 -0.6(4)
C29 N4 C2 N3 -176.5(3)
C28 N4 C2 Fe1 171.1(3)
C29 N4 C2 Fe1 -4.8(5)
C23 N3 C2 N4 0.5(4)
C22 N3 C2 N4 -178.9(3)
C23 N3 C2 Fe1 -171.0(2)
C22 N3 C2 Fe1 9.5(5)
C1 Fe1 C2 N4 148.8(3)
C3 Fe1 C2 N4 -83.4(3)
Cl1 Fe1 C2 N4 42.8(3)
C1 Fe1 C2 N3 -41.4(3)
C3 Fe1 C2 N3 86.5(3)
Cl1 Fe1 C2 N3 -147.4(3)
C34 Si1 C3 C30 52.9(3)
C33 Si1 C3 C30 -65.2(3)
C32 Si1 C3 C30 175.1(3)
C34 Si1 C3 Fe1 -67.2(2)
C33 Si1 C3 Fe1 174.7(2)
C32 Si1 C3 Fe1 55.1(3)
C1 Fe1 C3 C30 135.2(3)
C2 Fe1 C3 C30 10.4(3)
Cl1 Fe1 C3 C30 -109.3(2)
C1 Fe1 C3 Si1 -102.1(2)
C2 Fe1 C3 Si1 133.14(18)
Cl1 Fe1 C3 Si1 13.4(2)
C1 N1 C5 C10 0.9(4)
C4 N1 C5 C10 178.8(4)
C1 N1 C5 C6 -178.5(4)
C4 N1 C5 C6 -0.6(7)
N1 C5 C6 C7 -179.4(4)
C10 C5 C6 C7 1.3(6)
C5 C6 C7 C8 0.1(7)
C6 C7 C8 C9 -0.8(7)
C7 C8 C9 C10 0.1(7)
N1 C5 C10 N2 -0.4(4)
C6 C5 C10 N2 179.1(4)
N1 C5 C10 C9 178.5(4)
C6 C5 C10 C9 -2.0(6)
C1 N2 C10 C5 -0.3(4)
C11 N2 C10 C5 171.3(3)
C1 N2 C10 C9 -179.0(4)
C11 N2 C10 C9 -7.4(7)
C8 C9 C10 C5 1.2(6)
C8 C9 C10 N2 179.8(4)
C1 N2 C11 C12 -117.7(4)
C10 N2 C11 C12 71.8(5)
C1 N2 C11 C16 64.1(5)
C10 N2 C11 C16 -106.4(4)
C16 C11 C12 C13 -1.8(6)
N2 C11 C12 C13 -179.9(3)
C11 C12 C13 C14 0.1(6)
C12 C13 C14 C15 1.1(6)
C13 C14 C15 C16 -0.6(6)
C12 C11 C16 C15 2.2(5)
N2 C11 C16 C15 -179.6(3)
C12 C11 C16 C17 -179.1(3)
N2 C11 C16 C17 -1.0(5)
C14 C15 C16 C11 -1.0(6)
C14 C15 C16 C17 -179.7(3)
C11 C16 C17 C22 -114.3(4)
C15 C16 C17 C22 64.3(5)
C11 C16 C17 C18 65.7(5)
C15 C16 C17 C18 -115.7(4)
C22 C17 C18 C19 -2.8(6)
C16 C17 C18 C19 177.2(4)
C17 C18 C19 C20 1.0(6)
C18 C19 C20 C21 1.0(7)
C19 C20 C21 C22 -1.2(6)
C20 C21 C22 C17 -0.7(6)
C20 C21 C22 N3 176.5(4)
C18 C17 C22 C21 2.7(5)
C16 C17 C22 C21 -177.4(3)
C18 C17 C22 N3 -174.5(3)
C16 C17 C22 N3 5.5(5)
C2 N3 C22 C21 -110.6(4)
C23 N3 C22 C21 70.0(5)
C2 N3 C22 C17 66.6(5)
C23 N3 C22 C17 -112.8(4)
C2 N3 C23 C24 -177.3(4)
C22 N3 C23 C24 2.2(6)
C2 N3 C23 C28 -0.2(4)
C22 N3 C23 C28 179.2(3)
N3 C23 C24 C25 179.4(4)
C28 C23 C24 C25 2.7(6)
C23 C24 C25 C26 -0.6(6)
C24 C25 C26 C27 -1.7(7)
C25 C26 C27 C28 1.7(7)
C26 C27 C28 N4 -179.6(4)
C26 C27 C28 C23 0.5(6)
C2 N4 C28 C27 -179.4(4)
C29 N4 C28 C27 -3.4(7)
C2 N4 C28 C23 0.5(4)
C29 N4 C28 C23 176.5(3)
C24 C23 C28 C27 -2.8(6)
N3 C23 C28 C27 179.8(4)
C24 C23 C28 N4 177.3(3)
N3 C23 C28 N4 -0.2(4)
Si1 C3 C30 C31 135.1(4)
Fe1 C3 C30 C31 -102.2(4)
C3 C30 C31 Si2 -178.0(3)
C36 Si2 C31 C30 -5.7(5)
C35 Si2 C31 C30 115.1(4)
C37 Si2 C31 C30 -127.3(4)
